data_1558983
loop_
_publ_author_name
'Thomas, Christine M.'
'Zhang, Hongtu'
'Hatzis, Gregory P.'
'Moore, Curtis'
'Dickie, Diane Amanda'

_publ_section_title
;
 Redox chemistry and H-atom abstraction reactivity of a terminal
 zirconium(IV) oxo compound mediated by an appended cobalt(I) center
;
_journal_name_full 'Chemical Science'
_journal_paper_doi 10.1039/D0SC04229C
_journal_year 2020
_chemical_formula_moiety 'C69 H99 Co N4 O P3 Zr, C24 H20 B'
_chemical_formula_sum 'C93 H119 B Co N4 O P3 Zr'
_chemical_formula_weight 1562.79
_chemical_properties_physical Air-sensitive,Moisture-sensitive
_space_group_crystal_system triclinic
_space_group_IT_number 2
_space_group_name_Hall '-P 1'
_space_group_name_H-M_alt 'P -1'
_atom_sites_solution_hydrogens geom
_atom_sites_solution_primary dual
_audit_creation_date 2019-10-09
_audit_creation_method
;
Olex2 1.2
(compiled 2018.05.29 svn.r3508 for OlexSys, GUI svn.r5506)
;
_audit_update_record
;
2020-07-31 deposited with the CCDC.	2020-09-04 downloaded from the CCDC.
;
_cell_angle_alpha 87.197(4)
_cell_angle_beta 83.485(3)
_cell_angle_gamma 77.866(3)
_cell_formula_units_Z 2
_cell_length_a 12.7732(8)
_cell_length_b 12.9749(8)
_cell_length_c 28.770(2)
_cell_measurement_reflns_used 9699
_cell_measurement_temperature 200
_cell_measurement_theta_max 24.773
_cell_measurement_theta_min 2.367
_cell_volume 4629.9(5)
_computing_cell_refinement 'SAINT v8.38A (Bruker, 2017)'
_computing_data_collection 'APEX3 v2017.3-0 (Bruker, 2017)'
_computing_data_reduction 'SAINT v8.38A (Bruker, 2017)'
_computing_molecular_graphics 'Olex2 (Dolomanov et al., 2009)'
_computing_publication_material 'Olex2 (Dolomanov et al., 2009)'
_computing_structure_refinement 'ShelXL (Sheldrick, 2015)'
_computing_structure_solution 'ShelXT (Sheldrick, 2015)'
_diffrn_ambient_temperature 200
_diffrn_detector 'Bruker APEX-II CCD'
_diffrn_detector_area_resol_mean 7.9
_diffrn_detector_type 'CCD Area Detector'
_diffrn_measured_fraction_theta_full 0.998
_diffrn_measured_fraction_theta_max 0.994
_diffrn_measurement_device 'Kappa Four-Circle Diffractometer'
_diffrn_measurement_device_type 'Nonius Kappa APEX II'
_diffrn_measurement_method '\w and \f scans'
_diffrn_radiation_monochromator graphite
_diffrn_radiation_probe x-ray
_diffrn_radiation_type MoK\a
_diffrn_radiation_wavelength 0.71073
_diffrn_reflns_av_R_equivalents 0.0396
_diffrn_reflns_av_unetI/netI 0.0349
_diffrn_reflns_Laue_measured_fraction_full 0.998
_diffrn_reflns_Laue_measured_fraction_max 0.994
_diffrn_reflns_limit_h_max 15
_diffrn_reflns_limit_h_min -15
_diffrn_reflns_limit_k_max 16
_diffrn_reflns_limit_k_min -16
_diffrn_reflns_limit_l_max 35
_diffrn_reflns_limit_l_min -36
_diffrn_reflns_number 107672
_diffrn_reflns_point_group_measured_fraction_full 0.998
_diffrn_reflns_point_group_measured_fraction_max 0.994
_diffrn_reflns_theta_full 25.242
_diffrn_reflns_theta_max 26.406
_diffrn_reflns_theta_min 1.425
_diffrn_source 'sealed tube'
_diffrn_source_type fine-focus
_exptl_absorpt_coefficient_mu 0.388
_exptl_absorpt_correction_T_max 0.2602
_exptl_absorpt_correction_T_min 0.2207
_exptl_absorpt_correction_type multi-scan
_exptl_absorpt_process_details
'SADABS-2016/2 (Bruker,2016/2) was used for absorption correction. wR2(int) was 0.0724 before and 0.0623 after correction. The Ratio of minimum to maximum transmission is 0.8482. The \l/2 correction factor is Not present.'
_exptl_crystal_colour green
_exptl_crystal_colour_primary green
_exptl_crystal_density_diffrn 1.121
_exptl_crystal_description block
_exptl_crystal_F_000 1660
_exptl_crystal_recrystallization_method 'Re-crystallisation from solvent: diethyl ether, CH2Cl2'
_exptl_crystal_size_max 0.244
_exptl_crystal_size_mid 0.232
_exptl_crystal_size_min 0.139
_refine_diff_density_max 0.499
_refine_diff_density_min -0.295
_refine_diff_density_rms 0.048
_refine_ls_extinction_method none
_refine_ls_goodness_of_fit_ref 1.032
_refine_ls_hydrogen_treatment constr
_refine_ls_matrix_type full
_refine_ls_number_parameters 939
_refine_ls_number_reflns 18874
_refine_ls_number_restraints 4
_refine_ls_restrained_S_all 1.032
_refine_ls_R_factor_all 0.0572
_refine_ls_R_factor_gt 0.0418
_refine_ls_shift/su_max 0.001
_refine_ls_shift/su_mean 0.000
_refine_ls_structure_factor_coef Fsqd
_refine_ls_weighting_details 'w=1/[\s^2^(Fo^2^)+(0.0524P)^2^+2.0426P] where P=(Fo^2^+2Fc^2^)/3'
_refine_ls_weighting_scheme calc
_refine_ls_wR_factor_gt 0.1060
_refine_ls_wR_factor_ref 0.1121
_reflns_Friedel_coverage 0.000
_reflns_number_gt 14425
_reflns_number_total 18874
_reflns_threshold_expression 'I > 2\s(I)'
_cod_data_source_file d0sc04229c2.cif
_cod_data_source_block '[5][BPh4]'
_cod_depositor_comments
;
The following automatic conversions were performed:

data item '_diffrn_radiation_probe' value 'X-ray' was changed to
'x-ray' in accordance with the
/home/data/users/saulius/crontab/automatic-downloads/rss-feeds/RSC/lib/dictionaries/cif_core.dic
dictionary named 'cif_core.dic' version 2.4.2 last updated on
2011-04-26.

Automatic conversion script
Id: cif_fix_values 7556 2019-12-06 15:28:31Z antanas 
;
_cod_database_code 1558983
_shelx_shelxl_version_number 2018/1
_shelx_space_group_comment
;
The symmetry employed for this shelxl refinement is uniquely defined
by the following loop, which should always be used as a source of
symmetry information in preference to the above space-group names.
They are only intended as comments.
;
_shelx_estimated_absorpt_t_max 0.948
_shelx_estimated_absorpt_t_min 0.911
_olex2_refinement_description
;
1. Fixed Uiso
 At 1.2 times of:
  All C(H) groups
 At 1.5 times of:
  All C(H,H,H) groups
2. Restrained distances
 C50-C49
 2.5 with sigma of 0.02
 C49-C48
 2.5 with sigma of 0.02
 C48-C50
 2.5 with sigma of 0.02
 C50A-C48A
 2.5 with sigma of 0.02
3. Uiso/Uaniso restraints and constraints
Uanis(C49) = Uanis(C48) = Uanis(C50)
Uanis(C88) = Uanis(C88A) = Uanis(C89A) = Uanis(C89) = Uanis(C90) = Uanis(C90A)
= Uanis(C91A) = Uanis(C91) = Uanis(C92A) = Uanis(C92) = Uanis(C93) = Uanis(C93A)
Uanis(C49A) = Uanis(C48) = Uanis(C48A) = Uanis(C49) = Uanis(C50A) = Uanis(C50)
4. Others
 Sof(C88A)=Sof(C89A)=Sof(H3AE)=Sof(C90A)=Sof(H4AE)=Sof(C91A)=Sof(H5AB)=
 Sof(C92A)=Sof(H6AB)=Sof(C93A)=Sof(H7AB)=1-FVAR(1)
 Sof(C88)=Sof(C89)=Sof(H02Q)=Sof(C90)=Sof(H02S)=Sof(C91)=Sof(H02R)=Sof(C92)=
 Sof(H02T)=Sof(C93)=Sof(H02U)=FVAR(1)
 Sof(C48A)=Sof(H3AB)=Sof(H3AC)=Sof(H3AD)=Sof(C49A)=Sof(H4AB)=Sof(H4AC)=
 Sof(H4AD)=Sof(C50A)=Sof(H2AB)=Sof(H2AC)=Sof(H2AD)=1-FVAR(2)
 Sof(C48)=Sof(H4A)=Sof(H4C)=Sof(H4B)=Sof(C49)=Sof(H3B)=Sof(H3A)=Sof(H3C)=
 Sof(C50)=Sof(H2A)=Sof(H2B)=Sof(H2C)=FVAR(2)
5.a Ternary CH refined with riding coordinates:
 C10(H00N), C13(H00W), C25(H00K), C28(H00S), C40(H00H), C43(H00G)
5.b Aromatic/amide H refined with riding coordinates:
 C4(H026), C7(H02G), C19(H00U), C22(H00R), C34(H0BA), C37(H2BA), C53(H010),
 C54(H4AA), C55(H1BA), C56(H022), C57(H016), C59(H00T), C60(H2AA), C61(H027),
 C62(H6AA), C63(H00Q), C65(H01Y), C66(H029), C67(H5AA), C68(H7AA), C69(H013),
 C71(H00V), C72(H4BA), C73(H02X), C74(H6BA), C75(H02), C77(H025), C78(H02Y),
 C79(H02W), C80(H023), C81(H015), C83(H021), C84(H02Z), C85(H02V), C86(H5BA),
 C87(H3BA), C89A(H3AE), C90A(H4AE), C91A(H5AB), C92A(H6AB), C93A(H7AB),
 C89(H02Q), C90(H02S), C91(H02R), C92(H02T), C93(H02U)
5.c Fitted hexagon refined as free rotating group:
 C88A(C89A,C90A,C91A,C92A,C93A)
5.d Idealised Me refined as rotating group:
 C3(H01V,H01W,H01X), C6(H02N,H02O,H02P), C9(H8AA,HJ,HK), C11(H3AA,HH,HI),
 C12(H02A,H02B,H02C), C14(H1AA,HF,HG), C15(H01S,H01T,H01U), C18(H00A,H00B,H00C),
  C21(H02H,H02I,H02J), C24(H01G,H01H,H01I), C26(H02D,H02E,H02F), C27(H,H01Z,HA),
  C29(H9AA,HL,HM), C30(H0AA,HD,HE), C33(H01J,H01K,H01L), C36(H02K,H02L,H02M),
 C39(H01P,H01Q,H01R), C41(H01M,H01N,H01O), C42(H01,HB,HC), C44(H01A,H01B,H01C),
 C45(H01D,H01E,H01F), C48A(H3AB,H3AC,H3AD), C49A(H4AB,H4AC,H4AD), C50A(H2AB,
 H2AC,H2AD), C48(H4A,H4C,H4B), C49(H3B,H3A,H3C), C50(H2A,H2B,H2C)
;
_olex2_submission_special_instructions 'No special instructions were received'

loop_
_space_group_symop_operation_xyz
'x, y, z'
'-x, -y, -z'

loop_
_atom_site_label
_atom_site_type_symbol
_atom_site_fract_x
_atom_site_fract_y
_atom_site_fract_z
_atom_site_U_iso_or_equiv
_atom_site_adp_type
_atom_site_occupancy
_atom_site_site_symmetry_order
_atom_site_calc_flag
_atom_site_refinement_flags_posn
_atom_site_refinement_flags_adp
_atom_site_refinement_flags_occupancy
_atom_site_disorder_assembly
_atom_site_disorder_group
Zr1 Zr 0.14140(2) 0.10666(2) 0.28720(2) 0.03332(6) Uani 1 1 d . . . . .
Co1 Co 0.21359(2) 0.15552(2) 0.19017(2) 0.03796(8) Uani 1 1 d . . . . .
P1 P 0.15345(5) 0.30841(4) 0.23114(2) 0.04063(14) Uani 1 1 d . . . . .
P2 P 0.07651(5) 0.06379(5) 0.19319(2) 0.03790(13) Uani 1 1 d . . . . .
P3 P 0.35310(4) 0.05278(4) 0.22599(2) 0.03858(14) Uani 1 1 d . . . . .
O1 O 0.09265(12) 0.07377(12) 0.35111(5) 0.0404(4) Uani 1 1 d . . . . .
N1 N 0.09248(15) 0.27534(14) 0.28334(7) 0.0406(4) Uani 1 1 d . . . . .
N2 N 0.05585(14) 0.01964(13) 0.24894(6) 0.0363(4) Uani 1 1 d . . . . .
N3 N 0.31202(14) 0.04815(14) 0.28388(7) 0.0396(4) Uani 1 1 d . . . . .
N4 N 0.2863(2) 0.2174(2) 0.08838(8) 0.0675(7) Uani 1 1 d . . . . .
C1 C 0.0359(2) 0.34712(17) 0.31881(9) 0.0471(6) Uani 1 1 d . . . . .
C2 C -0.0741(2) 0.39239(19) 0.31781(11) 0.0565(7) Uani 1 1 d . . . . .
C3 C -0.1400(2) 0.3715(2) 0.28090(12) 0.0650(8) Uani 1 1 d . . . . .
H01V H -0.165505 0.437230 0.263567 0.098 Uiso 1 1 calc GR . . . .
H01W H -0.201990 0.344027 0.295636 0.098 Uiso 1 1 calc GR . . . .
H01X H -0.095862 0.319528 0.259304 0.098 Uiso 1 1 calc GR . . . .
C4 C -0.1263(3) 0.4594(2) 0.35330(13) 0.0733(9) Uani 1 1 d . . . . .
H026 H -0.199684 0.492057 0.351606 0.088 Uiso 1 1 calc R . . . .
C5 C -0.0774(3) 0.4804(3) 0.39038(14) 0.0868(11) Uani 1 1 d . . . . .
C6 C -0.1370(4) 0.5511(4) 0.42964(18) 0.141(2) Uani 1 1 d . . . . .
H02N H -0.210489 0.539120 0.436328 0.211 Uiso 1 1 calc GR . . . .
H02O H -0.139516 0.625077 0.420138 0.211 Uiso 1 1 calc GR . . . .
H02P H -0.099344 0.534683 0.457789 0.211 Uiso 1 1 calc GR . . . .
C7 C 0.0296(3) 0.4335(3) 0.39181(12) 0.0805(10) Uani 1 1 d . . . . .
H02G H 0.065223 0.447029 0.417423 0.097 Uiso 1 1 calc R . . . .
C8 C 0.0875(2) 0.3668(2) 0.35691(10) 0.0591(7) Uani 1 1 d . . . . .
C9 C 0.2027(3) 0.3162(3) 0.36188(11) 0.0710(8) Uani 1 1 d . . . . .
H8AA H 0.215151 0.241202 0.354774 0.106 Uiso 1 1 calc GR . . . .
HJ H 0.218109 0.323514 0.394013 0.106 Uiso 1 1 calc GR . . . .
HK H 0.250095 0.350696 0.340093 0.106 Uiso 1 1 calc GR . . . .
C10 C 0.2698(2) 0.36734(18) 0.24064(10) 0.0499(6) Uani 1 1 d . . . . .
H00N H 0.312641 0.315975 0.261887 0.060 Uiso 1 1 calc R . . . .
C11 C 0.3446(2) 0.3710(2) 0.19583(11) 0.0657(8) Uani 1 1 d . . . . .
H3AA H 0.357295 0.303263 0.180302 0.098 Uiso 1 1 calc GR . . . .
HH H 0.413286 0.384681 0.203354 0.098 Uiso 1 1 calc GR . . . .
HI H 0.311440 0.427412 0.174953 0.098 Uiso 1 1 calc GR . . . .
C12 C 0.2484(2) 0.4733(2) 0.26496(12) 0.0700(8) Uani 1 1 d . . . . .
H02A H 0.230390 0.530847 0.241997 0.105 Uiso 1 1 calc GR . . . .
H02B H 0.312933 0.480593 0.278897 0.105 Uiso 1 1 calc GR . . . .
H02C H 0.188168 0.476352 0.289554 0.105 Uiso 1 1 calc GR . . . .
C13 C 0.0585(2) 0.41169(18) 0.20055(10) 0.0511(6) Uani 1 1 d . . . . .
H00W H -0.006846 0.381732 0.198611 0.061 Uiso 1 1 calc R . . . .
C14 C 0.1001(3) 0.4350(2) 0.15016(11) 0.0711(8) Uani 1 1 d . . . . .
H1AA H 0.157570 0.474543 0.150002 0.107 Uiso 1 1 calc GR . . . .
HF H 0.041014 0.476916 0.134089 0.107 Uiso 1 1 calc GR . . . .
HG H 0.128289 0.368530 0.134002 0.107 Uiso 1 1 calc GR . . . .
C15 C 0.0179(2) 0.5174(2) 0.22522(12) 0.0684(8) Uani 1 1 d . . . . .
H01S H 0.009188 0.504577 0.259160 0.103 Uiso 1 1 calc GR . . . .
H01T H -0.051541 0.552181 0.214761 0.103 Uiso 1 1 calc GR . . . .
H01U H 0.070214 0.562692 0.217473 0.103 Uiso 1 1 calc GR . . . .
C16 C -0.02014(17) -0.04607(17) 0.26621(8) 0.0375(5) Uani 1 1 d . . . . .
C17 C 0.00979(19) -0.15671(17) 0.26490(8) 0.0418(5) Uani 1 1 d . . . . .
C18 C 0.1201(2) -0.21554(19) 0.24734(10) 0.0539(6) Uani 1 1 d . . . . .
H00A H 0.166349 -0.165221 0.237645 0.081 Uiso 1 1 calc GR . . . .
H00B H 0.115257 -0.257526 0.220553 0.081 Uiso 1 1 calc GR . . . .
H00C H 0.150716 -0.262323 0.272340 0.081 Uiso 1 1 calc GR . . . .
C19 C -0.0664(2) -0.2160(2) 0.28054(9) 0.0518(6) Uani 1 1 d . . . . .
H00U H -0.046387 -0.290518 0.278451 0.062 Uiso 1 1 calc R . . . .
C20 C -0.1691(2) -0.1725(2) 0.29887(10) 0.0592(7) Uani 1 1 d . . . . .
C21 C -0.2516(3) -0.2396(3) 0.31389(16) 0.0986(13) Uani 1 1 d . . . . .
H02H H -0.320370 -0.194011 0.324988 0.148 Uiso 1 1 calc GR . . . .
H02I H -0.226334 -0.288713 0.339182 0.148 Uiso 1 1 calc GR . . . .
H02J H -0.261350 -0.279548 0.287220 0.148 Uiso 1 1 calc GR . . . .
C22 C -0.1951(2) -0.0643(2) 0.30283(10) 0.0543(6) Uani 1 1 d . . . . .
H00R H -0.264547 -0.032648 0.316996 0.065 Uiso 1 1 calc R . . . .
C23 C -0.12333(18) 0.00020(18) 0.28683(8) 0.0425(5) Uani 1 1 d . . . . .
C24 C -0.1592(2) 0.1164(2) 0.29292(10) 0.0547(6) Uani 1 1 d . . . . .
H01G H -0.100865 0.144541 0.303629 0.082 Uiso 1 1 calc GR . . . .
H01H H -0.222451 0.130464 0.316163 0.082 Uiso 1 1 calc GR . . . .
H01I H -0.177827 0.150568 0.262962 0.082 Uiso 1 1 calc GR . . . .
C25 C -0.04981(19) 0.14999(19) 0.17678(9) 0.0473(6) Uani 1 1 d . . . . .
H00K H -0.073765 0.200355 0.202970 0.057 Uiso 1 1 calc R . . . .
C26 C -0.0328(2) 0.2189(2) 0.13352(11) 0.0696(8) Uani 1 1 d . . . . .
H02D H 0.032431 0.246704 0.134739 0.104 Uiso 1 1 calc GR . . . .
H02E H -0.094976 0.277535 0.132433 0.104 Uiso 1 1 calc GR . . . .
H02F H -0.024884 0.176787 0.105483 0.104 Uiso 1 1 calc GR . . . .
C27 C -0.1462(2) 0.0995(2) 0.17271(11) 0.0600(7) Uani 1 1 d . . . . .
H H -0.212657 0.153667 0.175833 0.090 Uiso 1 1 calc GR . . . .
H01Z H -0.149738 0.045472 0.197555 0.090 Uiso 1 1 calc GR . . . .
HA H -0.138121 0.066862 0.142141 0.090 Uiso 1 1 calc GR . . . .
C28 C 0.1100(2) -0.0482(2) 0.15177(9) 0.0479(6) Uani 1 1 d . . . . .
H00S H 0.175441 -0.096399 0.162261 0.057 Uiso 1 1 calc R . . . .
C29 C 0.1426(3) -0.0132(3) 0.10160(10) 0.0679(8) Uani 1 1 d . . . . .
H9AA H 0.078290 0.023400 0.087383 0.102 Uiso 1 1 calc GR . . . .
HL H 0.177774 -0.075144 0.083332 0.102 Uiso 1 1 calc GR . . . .
HM H 0.192556 0.034610 0.101950 0.102 Uiso 1 1 calc GR . . . .
C30 C 0.0266(2) -0.1169(2) 0.14972(10) 0.0602(7) Uani 1 1 d . . . . .
H0AA H -0.008555 -0.126486 0.181267 0.090 Uiso 1 1 calc GR . . . .
HD H 0.062580 -0.185846 0.137272 0.090 Uiso 1 1 calc GR . . . .
HE H -0.027591 -0.082376 0.129314 0.090 Uiso 1 1 calc GR . . . .
C31 C 0.37570(18) -0.00302(19) 0.32047(8) 0.0437(5) Uani 1 1 d . . . . .
C32 C 0.44057(19) 0.0506(2) 0.34248(9) 0.0515(6) Uani 1 1 d . . . . .
C33 C 0.4510(2) 0.1619(2) 0.33057(11) 0.0628(7) Uani 1 1 d . . . . .
H01J H 0.525087 0.162750 0.317417 0.094 Uiso 1 1 calc GR . . . .
H01K H 0.433533 0.203653 0.358950 0.094 Uiso 1 1 calc GR . . . .
H01L H 0.401363 0.192241 0.307566 0.094 Uiso 1 1 calc GR . . . .
C34 C 0.4978(2) -0.0007(3) 0.37804(10) 0.0660(8) Uani 1 1 d . . . . .
H0BA H 0.543834 0.034775 0.391903 0.079 Uiso 1 1 calc R . . . .
C35 C 0.4906(3) -0.1002(3) 0.39398(12) 0.0751(9) Uani 1 1 d . . . . .
C36 C 0.5513(4) -0.1534(4) 0.43422(16) 0.1266(17) Uani 1 1 d . . . . .
H02K H 0.627497 -0.149742 0.427871 0.190 Uiso 1 1 calc GR . . . .
H02L H 0.544819 -0.227435 0.437342 0.190 Uiso 1 1 calc GR . . . .
H02M H 0.520791 -0.117374 0.463340 0.190 Uiso 1 1 calc GR . . . .
C37 C 0.4245(2) -0.1501(2) 0.37333(11) 0.0690(8) Uani 1 1 d . . . . .
H2BA H 0.417629 -0.218814 0.384466 0.083 Uiso 1 1 calc R . . . .
C38 C 0.3667(2) -0.1047(2) 0.33669(9) 0.0521(6) Uani 1 1 d . . . . .
C39 C 0.2949(2) -0.1650(2) 0.31723(10) 0.0597(7) Uani 1 1 d . . . . .
H01P H 0.225414 -0.118103 0.313253 0.090 Uiso 1 1 calc GR . . . .
H01Q H 0.283743 -0.223417 0.338813 0.090 Uiso 1 1 calc GR . . . .
H01R H 0.328453 -0.192974 0.286842 0.090 Uiso 1 1 calc GR . . . .
C40 C 0.48268(18) 0.09973(19) 0.21573(9) 0.0474(6) Uani 1 1 d . . . . .
H00H H 0.468859 0.169914 0.230729 0.057 Uiso 1 1 calc R . . . .
C41 C 0.5162(2) 0.1195(2) 0.16399(10) 0.0645(8) Uani 1 1 d . . . . .
H01M H 0.550096 0.052376 0.149333 0.097 Uiso 1 1 calc GR . . . .
H01N H 0.567495 0.166614 0.160917 0.097 Uiso 1 1 calc GR . . . .
H01O H 0.452477 0.152321 0.148482 0.097 Uiso 1 1 calc GR . . . .
C42 C 0.5800(2) 0.0323(2) 0.23708(11) 0.0620(7) Uani 1 1 d . . . . .
H01 H 0.556674 0.005975 0.268226 0.093 Uiso 1 1 calc GR . . . .
HB H 0.633570 0.075232 0.239718 0.093 Uiso 1 1 calc GR . . . .
HC H 0.611996 -0.027459 0.216948 0.093 Uiso 1 1 calc GR . . . .
C43 C 0.38211(19) -0.08224(18) 0.20274(9) 0.0481(6) Uani 1 1 d . . . . .
H00G H 0.315652 -0.110411 0.212565 0.058 Uiso 1 1 calc R . . . .
C44 C 0.3943(2) -0.0819(2) 0.14923(10) 0.0603(7) Uani 1 1 d . . . . .
H01A H 0.339668 -0.024887 0.137460 0.091 Uiso 1 1 calc GR . . . .
H01B H 0.384722 -0.149671 0.138636 0.091 Uiso 1 1 calc GR . . . .
H01C H 0.466178 -0.070952 0.137298 0.091 Uiso 1 1 calc GR . . . .
C45 C 0.4738(2) -0.1635(2) 0.22100(11) 0.0619(7) Uani 1 1 d . . . . .
H01D H 0.541784 -0.158178 0.202456 0.093 Uiso 1 1 calc GR . . . .
H01E H 0.460051 -0.234440 0.218424 0.093 Uiso 1 1 calc GR . . . .
H01F H 0.478453 -0.150200 0.253867 0.093 Uiso 1 1 calc GR . . . .
C46 C 0.2597(2) 0.1936(2) 0.12544(10) 0.0580(7) Uani 1 1 d . . . . .
C47 C 0.3189(5) 0.2518(4) 0.04097(14) 0.1156(16) Uani 1 1 d . . . . .
C51 C 0.05771(19) 0.04854(18) 0.39898(8) 0.0428(5) Uani 1 1 d . . . . .
C52 C 0.1151(2) 0.1045(2) 0.43154(8) 0.0480(6) Uani 1 1 d . . . . .
C53 C 0.0605(2) 0.1700(2) 0.46666(9) 0.0596(7) Uani 1 1 d . . . . .
H010 H -0.015801 0.181862 0.471608 0.072 Uiso 1 1 calc R . . . .
C54 C 0.1159(3) 0.2189(2) 0.49486(11) 0.0700(8) Uani 1 1 d . . . . .
H4AA H 0.076928 0.264622 0.518558 0.084 Uiso 1 1 calc R . . . .
C55 C 0.2254(3) 0.2019(3) 0.48887(11) 0.0716(9) Uani 1 1 d . . . . .
H1BA H 0.262841 0.235890 0.508141 0.086 Uiso 1 1 calc R . . . .
C56 C 0.2813(3) 0.1354(3) 0.45482(11) 0.0693(8) Uani 1 1 d . . . . .
H022 H 0.357726 0.122522 0.450782 0.083 Uiso 1 1 calc R . . . .
C57 C 0.2266(2) 0.0867(2) 0.42611(10) 0.0589(7) Uani 1 1 d . . . . .
H016 H 0.266093 0.040746 0.402593 0.071 Uiso 1 1 calc R . . . .
C58 C 0.0861(2) -0.0721(2) 0.40663(8) 0.0478(6) Uani 1 1 d . . . . .
C59 C 0.1483(2) -0.1214(2) 0.44080(10) 0.0591(7) Uani 1 1 d . . . . .
H00T H 0.175892 -0.080151 0.460943 0.071 Uiso 1 1 calc R . . . .
C60 C 0.1709(3) -0.2305(2) 0.44603(12) 0.0718(8) Uani 1 1 d . . . . .
H2AA H 0.215076 -0.263215 0.469275 0.086 Uiso 1 1 calc R . . . .
C61 C 0.1304(3) -0.2910(2) 0.41812(12) 0.0741(9) Uani 1 1 d . . . . .
H027 H 0.146394 -0.365655 0.421799 0.089 Uiso 1 1 calc R . . . .
C62 C 0.0661(3) -0.2433(2) 0.38450(11) 0.0649(8) Uani 1 1 d . . . . .
H6AA H 0.037003 -0.285001 0.365164 0.078 Uiso 1 1 calc R . . . .
C63 C 0.0440(2) -0.1349(2) 0.37894(9) 0.0557(7) Uani 1 1 d . . . . .
H00Q H -0.000644 -0.102669 0.355800 0.067 Uiso 1 1 calc R . . . .
C64 C -0.0654(2) 0.0891(2) 0.40845(8) 0.0480(6) Uani 1 1 d . . . . .
C65 C -0.1337(2) 0.0295(2) 0.43183(10) 0.0597(7) Uani 1 1 d . . . . .
H01Y H -0.105609 -0.041323 0.441091 0.072 Uiso 1 1 calc R . . . .
C66 C -0.2423(2) 0.0715(3) 0.44191(12) 0.0751(9) Uani 1 1 d . . . . .
H029 H -0.288048 0.029284 0.457910 0.090 Uiso 1 1 calc R . . . .
C67 C -0.2841(3) 0.1728(3) 0.42910(12) 0.0751(9) Uani 1 1 d . . . . .
H5AA H -0.359014 0.200857 0.435696 0.090 Uiso 1 1 calc R . . . .
C68 C -0.2177(2) 0.2343(3) 0.40661(11) 0.0709(8) Uani 1 1 d . . . . .
H7AA H -0.246141 0.305561 0.398128 0.085 Uiso 1 1 calc R . . . .
C69 C -0.1094(2) 0.1922(2) 0.39639(10) 0.0593(7) Uani 1 1 d . . . . .
H013 H -0.063980 0.235109 0.380672 0.071 Uiso 1 1 calc R . . . .
C48A C 0.3098(11) 0.3711(10) 0.0414(3) 0.160(3) Uani 0.517(5) 1 d D . P A 2
H3AB H 0.344770 0.394869 0.011939 0.241 Uiso 0.517(5) 1 calc GR . P A 2
H3AC H 0.345211 0.388657 0.067610 0.241 Uiso 0.517(5) 1 calc GR . P A 2
H3AD H 0.233685 0.406379 0.045048 0.241 Uiso 0.517(5) 1 calc GR . P A 2
C49A C 0.4206(11) 0.1968(13) 0.0221(4) 0.160(3) Uani 0.517(5) 1 d . . P A 2
H4AB H 0.421982 0.120888 0.023670 0.241 Uiso 0.517(5) 1 calc GR . P A 2
H4AC H 0.476186 0.211641 0.040110 0.241 Uiso 0.517(5) 1 calc GR . P A 2
H4AD H 0.434470 0.219505 -0.010592 0.241 Uiso 0.517(5) 1 calc GR . P A 2
C50A C 0.2183(10) 0.2372(11) 0.0137(4) 0.160(3) Uani 0.517(5) 1 d D . P A 2
H2AB H 0.150730 0.274530 0.030252 0.241 Uiso 0.517(5) 1 calc GR . P A 2
H2AC H 0.217254 0.162027 0.012700 0.241 Uiso 0.517(5) 1 calc GR . P A 2
H2AD H 0.226405 0.266217 -0.018293 0.241 Uiso 0.517(5) 1 calc GR . P A 2
C70 C 0.3249(2) 0.3554(2) -0.13995(10) 0.0593(7) Uani 1 1 d . . . . .
C71 C 0.3563(2) 0.2681(2) -0.11206(10) 0.0562(7) Uani 1 1 d . . . . .
H00V H 0.409754 0.269033 -0.091736 0.067 Uiso 1 1 calc R . . . .
C72 C 0.3133(2) 0.1782(2) -0.11230(11) 0.0667(8) Uani 1 1 d . . . . .
H4BA H 0.336489 0.120071 -0.091946 0.080 Uiso 1 1 calc R . . . .
C73 C 0.2375(3) 0.1732(3) -0.14182(15) 0.0901(11) Uani 1 1 d . . . . .
H02X H 0.208171 0.111835 -0.142274 0.108 Uiso 1 1 calc R . . . .
C74 C 0.2048(3) 0.2583(4) -0.17060(17) 0.1131(15) Uani 1 1 d . . . . .
H6BA H 0.152247 0.256514 -0.191248 0.136 Uiso 1 1 calc R . . . .
C75 C 0.2482(3) 0.3462(3) -0.16952(15) 0.1022(14) Uani 1 1 d . . . . .
H02 H 0.224777 0.404015 -0.190033 0.123 Uiso 1 1 calc R . . . .
C76 C 0.3822(2) 0.5180(2) -0.19075(10) 0.0550(7) Uani 1 1 d . . . . .
C77 C 0.4177(3) 0.4574(2) -0.23031(12) 0.0709(8) Uani 1 1 d . . . . .
H025 H 0.427875 0.382958 -0.226597 0.085 Uiso 1 1 calc R . . . .
C78 C 0.4392(3) 0.4993(3) -0.27481(13) 0.0853(10) Uani 1 1 d . . . . .
H02Y H 0.464017 0.454101 -0.300521 0.102 Uiso 1 1 calc R . . . .
C79 C 0.4242(3) 0.6058(3) -0.28124(14) 0.0817(10) Uani 1 1 d . . . . .
H02W H 0.440478 0.635705 -0.311308 0.098 Uiso 1 1 calc R . . . .
C80 C 0.3859(3) 0.6685(3) -0.24447(14) 0.0740(9) Uani 1 1 d . . . . .
H023 H 0.373125 0.742896 -0.249167 0.089 Uiso 1 1 calc R . . . .
C81 C 0.3650(2) 0.6269(2) -0.20026(11) 0.0615(7) Uani 1 1 d . . . . .
H015 H 0.337973 0.673695 -0.175289 0.074 Uiso 1 1 calc R . . . .
C82 C 0.4925(2) 0.4302(2) -0.11963(10) 0.0544(7) Uani 1 1 d . . . . .
C83 C 0.5085(3) 0.4282(3) -0.07246(11) 0.0707(8) Uani 1 1 d . . . . .
H021 H 0.448110 0.453179 -0.050530 0.085 Uiso 1 1 calc R . . . .
C84 C 0.6072(3) 0.3918(3) -0.05584(13) 0.0861(10) Uani 1 1 d . . . . .
H02Z H 0.613421 0.391947 -0.023252 0.103 Uiso 1 1 calc R . . . .
C85 C 0.6965(3) 0.3552(3) -0.08661(14) 0.0802(10) Uani 1 1 d . . . . .
H02V H 0.764767 0.329875 -0.075529 0.096 Uiso 1 1 calc R . . . .
C86 C 0.6855(2) 0.3559(2) -0.13332(13) 0.0710(8) Uani 1 1 d . . . . .
H5BA H 0.746600 0.331003 -0.154905 0.085 Uiso 1 1 calc R . . . .
C87 C 0.5861(2) 0.3925(2) -0.14936(11) 0.0597(7) Uani 1 1 d . . . . .
H3BA H 0.580930 0.392049 -0.182035 0.072 Uiso 1 1 calc R . . . .
B1 B 0.3716(3) 0.4636(3) -0.13797(12) 0.0574(8) Uani 1 1 d . . . . .
C88A C 0.2952(6) 0.5525(6) -0.0992(2) 0.0802(7) Uani 0.463(7) 1 d . . P B 2
C89A C 0.3353(5) 0.6417(6) -0.0924(2) 0.0802(7) Uani 0.463(7) 1 d G . P B 2
H3AE H 0.400140 0.652118 -0.109858 0.096 Uiso 0.463(7) 1 calc R . P B 2
C90A C 0.2806(6) 0.7155(5) -0.0600(2) 0.0802(7) Uani 0.463(7) 1 d G . P B 2
H4AE H 0.308040 0.776460 -0.055365 0.096 Uiso 0.463(7) 1 calc R . P B 2
C91A C 0.1858(6) 0.7003(5) -0.03443(19) 0.0802(7) Uani 0.463(7) 1 d G . P B 2
H5AB H 0.148411 0.750755 -0.012307 0.096 Uiso 0.463(7) 1 calc R . P B 2
C92A C 0.1457(5) 0.6111(6) -0.0412(2) 0.0802(7) Uani 0.463(7) 1 d G . P B 2
H6AB H 0.080880 0.600707 -0.023742 0.096 Uiso 0.463(7) 1 calc R . P B 2
C93A C 0.2004(6) 0.5373(5) -0.0736(2) 0.0802(7) Uani 0.463(7) 1 d G . P B 2
H7AB H 0.172978 0.476363 -0.078234 0.096 Uiso 0.463(7) 1 calc R . P B 2
C48 C 0.4182(11) 0.3084(11) 0.0485(4) 0.160(3) Uani 0.483(5) 1 d D . P A 1
H4A H 0.436535 0.348041 0.019994 0.241 Uiso 0.483(5) 1 calc GR . P A 1
H4C H 0.481003 0.254445 0.055498 0.241 Uiso 0.483(5) 1 calc GR . P A 1
H4B H 0.396575 0.356618 0.074701 0.241 Uiso 0.483(5) 1 calc GR . P A 1
C49 C 0.2419(10) 0.3153(12) 0.0184(4) 0.160(3) Uani 0.483(5) 1 d D . P A 1
H3B H 0.210808 0.377816 0.037062 0.241 Uiso 0.483(5) 1 calc GR . P A 1
H3A H 0.185267 0.277255 0.014016 0.241 Uiso 0.483(5) 1 calc GR . P A 1
H3C H 0.273580 0.337163 -0.012121 0.241 Uiso 0.483(5) 1 calc GR . P A 1
C50 C 0.3769(12) 0.1453(10) 0.0165(4) 0.160(3) Uani 0.483(5) 1 d D . P A 1
H2A H 0.323834 0.102137 0.013363 0.241 Uiso 0.483(5) 1 calc GR . P A 1
H2B H 0.432017 0.106655 0.035612 0.241 Uiso 0.483(5) 1 calc GR . P A 1
H2C H 0.410902 0.161097 -0.014528 0.241 Uiso 0.483(5) 1 calc GR . P A 1
C88 C 0.2914(8) 0.5385(7) -0.1020(3) 0.0802(7) Uani 0.537(7) 1 d . . P B 1
C89 C 0.3099(7) 0.6268(6) -0.0807(3) 0.0802(7) Uani 0.537(7) 1 d . . P B 1
H02Q H 0.376844 0.646408 -0.090250 0.096 Uiso 0.537(7) 1 calc R . P B 1
C90 C 0.2419(6) 0.6885(6) -0.0475(3) 0.0802(7) Uani 0.537(7) 1 d . . P B 1
H02S H 0.261681 0.748177 -0.035820 0.096 Uiso 0.537(7) 1 calc R . P B 1
C91 C 0.1473(6) 0.6628(7) -0.0318(2) 0.0802(7) Uani 0.537(7) 1 d . . P B 1
H02R H 0.100172 0.703844 -0.008503 0.096 Uiso 0.537(7) 1 calc R . P B 1
C92 C 0.1180(6) 0.5760(6) -0.0496(2) 0.0802(7) Uani 0.537(7) 1 d . . P B 1
H02T H 0.050974 0.557982 -0.038554 0.096 Uiso 0.537(7) 1 calc R . P B 1
C93 C 0.1884(7) 0.5149(7) -0.0842(3) 0.0802(7) Uani 0.537(7) 1 d . . P B 1
H02U H 0.167247 0.456237 -0.096056 0.096 Uiso 0.537(7) 1 calc R . P B 1

loop_
_atom_site_aniso_label
_atom_site_aniso_U_11
_atom_site_aniso_U_22
_atom_site_aniso_U_33
_atom_site_aniso_U_23
_atom_site_aniso_U_13
_atom_site_aniso_U_12
Zr1 0.03142(12) 0.02996(11) 0.03980(12) 0.00094(8) -0.00790(9) -0.00731(8)
Co1 0.03695(17) 0.03591(16) 0.04293(18) 0.00540(13) -0.00750(13) -0.01152(13)
P1 0.0383(3) 0.0302(3) 0.0557(4) 0.0063(3) -0.0140(3) -0.0092(2)
P2 0.0372(3) 0.0375(3) 0.0421(3) 0.0014(2) -0.0100(2) -0.0124(2)
P3 0.0305(3) 0.0359(3) 0.0495(4) 0.0023(3) -0.0050(2) -0.0076(2)
O1 0.0440(9) 0.0415(8) 0.0370(8) 0.0002(7) -0.0045(7) -0.0119(7)
N1 0.0383(10) 0.0321(9) 0.0516(12) 0.0000(8) -0.0085(9) -0.0064(8)
N2 0.0377(10) 0.0322(9) 0.0415(10) 0.0016(8) -0.0081(8) -0.0113(8)
N3 0.0325(10) 0.0395(10) 0.0467(11) 0.0033(8) -0.0098(8) -0.0051(8)
N4 0.0837(18) 0.0750(17) 0.0474(14) 0.0120(12) -0.0027(12) -0.0297(14)
C1 0.0508(15) 0.0303(11) 0.0608(16) -0.0047(11) -0.0035(12) -0.0101(10)
C2 0.0520(16) 0.0350(13) 0.081(2) -0.0044(13) 0.0019(14) -0.0085(11)
C3 0.0428(15) 0.0500(16) 0.102(2) -0.0045(15) -0.0113(15) -0.0061(12)
C4 0.0663(19) 0.0436(16) 0.103(3) -0.0165(16) 0.0128(18) -0.0044(14)
C5 0.097(3) 0.063(2) 0.098(3) -0.0317(19) 0.022(2) -0.0194(19)
C6 0.151(4) 0.126(4) 0.139(4) -0.082(3) 0.038(3) -0.025(3)
C7 0.110(3) 0.070(2) 0.071(2) -0.0240(17) -0.003(2) -0.037(2)
C8 0.0692(18) 0.0498(15) 0.0623(17) -0.0057(13) -0.0085(14) -0.0193(14)
C9 0.079(2) 0.072(2) 0.070(2) 0.0003(16) -0.0280(17) -0.0240(17)
C10 0.0438(14) 0.0360(12) 0.0746(18) 0.0073(12) -0.0208(13) -0.0131(10)
C11 0.0489(16) 0.0589(17) 0.094(2) 0.0131(15) -0.0111(15) -0.0227(13)
C12 0.0663(19) 0.0500(16) 0.103(2) -0.0044(16) -0.0274(17) -0.0219(14)
C13 0.0478(14) 0.0362(12) 0.0715(18) 0.0103(12) -0.0234(13) -0.0075(11)
C14 0.076(2) 0.0591(18) 0.079(2) 0.0247(15) -0.0255(17) -0.0119(15)
C15 0.0634(18) 0.0365(14) 0.105(2) 0.0070(14) -0.0267(17) -0.0021(13)
C16 0.0371(12) 0.0370(11) 0.0419(12) 0.0016(9) -0.0096(10) -0.0135(9)
C17 0.0443(13) 0.0344(12) 0.0480(14) -0.0028(10) -0.0070(10) -0.0098(10)
C18 0.0482(15) 0.0389(13) 0.0739(18) -0.0022(12) -0.0031(13) -0.0091(11)
C19 0.0566(16) 0.0396(13) 0.0625(17) 0.0027(12) -0.0060(13) -0.0185(12)
C20 0.0529(16) 0.0586(17) 0.0709(19) 0.0092(14) -0.0033(14) -0.0264(13)
C21 0.073(2) 0.085(2) 0.143(4) 0.009(2) 0.016(2) -0.043(2)
C22 0.0388(14) 0.0609(17) 0.0623(17) 0.0039(13) 0.0008(12) -0.0126(12)
C23 0.0393(13) 0.0415(12) 0.0467(13) 0.0003(10) -0.0058(10) -0.0078(10)
C24 0.0440(14) 0.0481(14) 0.0700(18) -0.0052(13) -0.0045(13) -0.0047(11)
C25 0.0431(13) 0.0458(13) 0.0555(15) 0.0040(11) -0.0165(11) -0.0100(11)
C26 0.0697(19) 0.0681(19) 0.077(2) 0.0282(16) -0.0305(16) -0.0219(15)
C27 0.0419(14) 0.0631(17) 0.079(2) 0.0022(14) -0.0212(13) -0.0142(13)
C28 0.0461(14) 0.0527(14) 0.0475(14) -0.0081(11) -0.0045(11) -0.0148(11)
C29 0.077(2) 0.082(2) 0.0522(17) -0.0104(15) -0.0014(15) -0.0324(17)
C30 0.0617(17) 0.0617(17) 0.0648(18) -0.0144(14) -0.0083(14) -0.0265(14)
C31 0.0324(12) 0.0459(13) 0.0503(14) 0.0062(11) -0.0089(10) -0.0016(10)
C32 0.0379(13) 0.0589(16) 0.0585(16) 0.0042(12) -0.0131(12) -0.0092(11)
C33 0.0559(17) 0.0637(18) 0.0745(19) -0.0002(15) -0.0205(14) -0.0180(14)
C34 0.0507(16) 0.083(2) 0.0683(19) 0.0078(16) -0.0247(14) -0.0145(15)
C35 0.066(2) 0.084(2) 0.074(2) 0.0210(17) -0.0323(16) -0.0059(17)
C36 0.134(4) 0.137(4) 0.117(3) 0.053(3) -0.080(3) -0.025(3)
C37 0.0657(19) 0.0606(18) 0.078(2) 0.0285(15) -0.0200(16) -0.0067(15)
C38 0.0442(14) 0.0526(15) 0.0590(16) 0.0095(12) -0.0091(12) -0.0090(12)
C39 0.0561(16) 0.0494(15) 0.0740(19) 0.0121(13) -0.0081(14) -0.0140(13)
C40 0.0353(13) 0.0452(13) 0.0630(16) 0.0028(12) -0.0054(11) -0.0120(10)
C41 0.0491(16) 0.0722(19) 0.074(2) 0.0059(15) 0.0011(14) -0.0236(14)
C42 0.0333(13) 0.0627(17) 0.089(2) 0.0067(15) -0.0071(13) -0.0097(12)
C43 0.0396(13) 0.0405(13) 0.0640(17) -0.0042(11) -0.0008(11) -0.0099(10)
C44 0.0576(17) 0.0553(16) 0.0690(19) -0.0103(14) -0.0014(14) -0.0144(13)
C45 0.0547(16) 0.0404(14) 0.085(2) -0.0025(13) -0.0046(15) 0.0022(12)
C46 0.0626(17) 0.0613(17) 0.0538(17) 0.0066(13) -0.0080(14) -0.0221(14)
C47 0.155(4) 0.129(4) 0.060(2) 0.024(2) 0.015(3) -0.044(3)
C51 0.0431(13) 0.0435(13) 0.0433(13) -0.0026(10) -0.0082(10) -0.0100(10)
C52 0.0574(16) 0.0524(14) 0.0375(13) 0.0029(11) -0.0074(11) -0.0183(12)
C53 0.0641(18) 0.0681(18) 0.0496(16) -0.0073(13) -0.0048(13) -0.0192(14)
C54 0.086(2) 0.071(2) 0.0572(18) -0.0175(15) -0.0143(16) -0.0175(17)
C55 0.090(2) 0.077(2) 0.0580(19) -0.0030(16) -0.0283(17) -0.0289(18)
C56 0.0641(19) 0.089(2) 0.0626(19) 0.0005(17) -0.0218(15) -0.0256(17)
C57 0.0592(17) 0.0700(18) 0.0503(16) -0.0038(13) -0.0120(13) -0.0160(14)
C58 0.0515(15) 0.0514(14) 0.0392(13) 0.0034(11) 0.0003(11) -0.0111(12)
C59 0.0646(18) 0.0615(17) 0.0527(16) 0.0076(13) -0.0112(13) -0.0160(14)
C60 0.075(2) 0.0623(19) 0.074(2) 0.0217(16) -0.0161(17) -0.0073(16)
C61 0.089(2) 0.0487(16) 0.080(2) 0.0147(16) -0.0024(18) -0.0120(16)
C62 0.082(2) 0.0519(16) 0.0636(18) 0.0034(14) -0.0031(16) -0.0234(15)
C63 0.0688(18) 0.0536(16) 0.0466(15) 0.0059(12) -0.0078(13) -0.0175(13)
C64 0.0492(14) 0.0583(15) 0.0378(13) -0.0040(11) -0.0043(11) -0.0138(12)
C65 0.0554(17) 0.0646(17) 0.0616(17) 0.0062(14) -0.0063(13) -0.0196(14)
C66 0.0551(18) 0.090(2) 0.082(2) 0.0049(18) 0.0042(16) -0.0269(17)
C67 0.0503(17) 0.088(2) 0.082(2) -0.0068(18) 0.0038(16) -0.0075(17)
C68 0.0601(19) 0.0655(19) 0.079(2) -0.0020(16) 0.0015(16) 0.0015(15)
C69 0.0570(17) 0.0568(16) 0.0616(17) -0.0010(13) 0.0042(13) -0.0119(13)
C48A 0.179(6) 0.199(7) 0.089(3) 0.058(4) 0.018(3) -0.039(5)
C49A 0.179(6) 0.199(7) 0.089(3) 0.058(4) 0.018(3) -0.039(5)
C50A 0.179(6) 0.199(7) 0.089(3) 0.058(4) 0.018(3) -0.039(5)
C70 0.0432(15) 0.0660(18) 0.0700(18) 0.0123(14) -0.0103(13) -0.0148(13)
C71 0.0515(15) 0.0610(17) 0.0564(16) 0.0015(13) -0.0009(13) -0.0156(13)
C72 0.0608(18) 0.0636(18) 0.076(2) 0.0078(15) 0.0030(15) -0.0219(15)
C73 0.071(2) 0.084(2) 0.128(3) 0.008(2) -0.014(2) -0.045(2)
C74 0.091(3) 0.116(3) 0.157(4) 0.034(3) -0.065(3) -0.057(3)
C75 0.083(2) 0.102(3) 0.140(4) 0.046(3) -0.059(2) -0.048(2)
C76 0.0445(14) 0.0500(15) 0.0726(19) 0.0067(13) -0.0203(13) -0.0091(12)
C77 0.079(2) 0.0546(17) 0.076(2) 0.0072(16) -0.0200(17) -0.0024(15)
C78 0.079(2) 0.094(3) 0.077(2) 0.001(2) -0.0150(19) -0.002(2)
C79 0.065(2) 0.099(3) 0.084(3) 0.034(2) -0.0214(18) -0.026(2)
C80 0.0637(19) 0.0607(19) 0.105(3) 0.0295(19) -0.0326(19) -0.0240(16)
C81 0.0518(16) 0.0500(15) 0.087(2) 0.0093(15) -0.0258(15) -0.0140(13)
C82 0.0513(16) 0.0451(14) 0.0703(18) 0.0117(13) -0.0167(13) -0.0154(12)
C83 0.0604(18) 0.080(2) 0.071(2) 0.0108(16) -0.0170(15) -0.0119(16)
C84 0.081(2) 0.104(3) 0.079(2) 0.013(2) -0.036(2) -0.019(2)
C85 0.060(2) 0.081(2) 0.104(3) 0.015(2) -0.035(2) -0.0144(17)
C86 0.0512(17) 0.0634(19) 0.099(3) 0.0043(17) -0.0093(17) -0.0131(14)
C87 0.0552(17) 0.0496(15) 0.077(2) 0.0062(14) -0.0163(15) -0.0145(13)
B1 0.0484(17) 0.0554(18) 0.068(2) 0.0085(15) -0.0154(15) -0.0066(14)
C88A 0.0805(15) 0.0876(17) 0.0631(13) -0.0023(10) -0.0159(10) 0.0081(14)
C89A 0.0805(15) 0.0876(17) 0.0631(13) -0.0023(10) -0.0159(10) 0.0081(14)
C90A 0.0805(15) 0.0876(17) 0.0631(13) -0.0023(10) -0.0159(10) 0.0081(14)
C91A 0.0805(15) 0.0876(17) 0.0631(13) -0.0023(10) -0.0159(10) 0.0081(14)
C92A 0.0805(15) 0.0876(17) 0.0631(13) -0.0023(10) -0.0159(10) 0.0081(14)
C93A 0.0805(15) 0.0876(17) 0.0631(13) -0.0023(10) -0.0159(10) 0.0081(14)
C48 0.179(6) 0.199(7) 0.089(3) 0.058(4) 0.018(3) -0.039(5)
C49 0.179(6) 0.199(7) 0.089(3) 0.058(4) 0.018(3) -0.039(5)
C50 0.179(6) 0.199(7) 0.089(3) 0.058(4) 0.018(3) -0.039(5)
C88 0.0805(15) 0.0876(17) 0.0631(13) -0.0023(10) -0.0159(10) 0.0081(14)
C89 0.0805(15) 0.0876(17) 0.0631(13) -0.0023(10) -0.0159(10) 0.0081(14)
C90 0.0805(15) 0.0876(17) 0.0631(13) -0.0023(10) -0.0159(10) 0.0081(14)
C91 0.0805(15) 0.0876(17) 0.0631(13) -0.0023(10) -0.0159(10) 0.0081(14)
C92 0.0805(15) 0.0876(17) 0.0631(13) -0.0023(10) -0.0159(10) 0.0081(14)
C93 0.0805(15) 0.0876(17) 0.0631(13) -0.0023(10) -0.0159(10) 0.0081(14)

loop_
_atom_type_symbol
_atom_type_description
_atom_type_scat_dispersion_real
_atom_type_scat_dispersion_imag
_atom_type_scat_source
C C 0.0033 0.0016 'International Tables Vol C Tables 4.2.6.8 and 6.1.1.4'
H H 0.0000 0.0000 'International Tables Vol C Tables 4.2.6.8 and 6.1.1.4'
B B 0.0013 0.0007 'International Tables Vol C Tables 4.2.6.8 and 6.1.1.4'
Co Co 0.3494 0.9721 'International Tables Vol C Tables 4.2.6.8 and 6.1.1.4'
N N 0.0061 0.0033 'International Tables Vol C Tables 4.2.6.8 and 6.1.1.4'
O O 0.0106 0.0060 'International Tables Vol C Tables 4.2.6.8 and 6.1.1.4'
P P 0.1023 0.0942 'International Tables Vol C Tables 4.2.6.8 and 6.1.1.4'
Zr Zr -2.9673 0.5597 'International Tables Vol C Tables 4.2.6.8 and 6.1.1.4'

loop_
_geom_angle_atom_site_label_1
_geom_angle_atom_site_label_2
_geom_angle_atom_site_label_3
_geom_angle
_geom_angle_site_symmetry_1
_geom_angle_site_symmetry_3
_geom_angle_publ_flag
Co1 Zr1 P1 45.462(14) . . ?
Co1 Zr1 P2 45.596(13) . . ?
Co1 Zr1 P3 45.511(13) . . ?
P2 Zr1 P1 76.716(17) . . ?
P3 Zr1 P1 76.133(17) . . ?
P3 Zr1 P2 76.141(17) . . ?
O1 Zr1 Co1 179.45(5) . . ?
O1 Zr1 P1 134.79(5) . . ?
O1 Zr1 P2 133.85(5) . . ?
O1 Zr1 P3 134.78(5) . . ?
O1 Zr1 N1 102.59(7) . . ?
O1 Zr1 N2 101.78(6) . . ?
O1 Zr1 N3 102.70(7) . . ?
N1 Zr1 Co1 77.60(5) . . ?
N1 Zr1 P1 32.84(5) . . ?
N1 Zr1 P2 96.99(5) . . ?
N1 Zr1 P3 105.93(5) . . ?
N2 Zr1 Co1 77.68(5) . . ?
N2 Zr1 P1 106.62(5) . . ?
N2 Zr1 P2 32.79(5) . . ?
N2 Zr1 P3 96.13(5) . . ?
N2 Zr1 N1 116.32(7) . . ?
N2 Zr1 N3 115.46(7) . . ?
N3 Zr1 Co1 77.66(5) . . ?
N3 Zr1 P1 95.97(5) . . ?
N3 Zr1 P2 106.15(5) . . ?
N3 Zr1 P3 32.93(5) . . ?
N3 Zr1 N1 114.88(7) . . ?
P1 Co1 Zr1 69.753(18) . . ?
P1 Co1 P2 109.29(2) . . ?
P1 Co1 P3 108.36(2) . . ?
P2 Co1 Zr1 69.622(17) . . ?
P3 Co1 Zr1 69.617(18) . . ?
P3 Co1 P2 108.13(2) . . ?
C46 Co1 Zr1 177.95(9) . . ?
C46 Co1 P1 108.24(9) . . ?
C46 Co1 P2 111.05(8) . . ?
C46 Co1 P3 111.72(9) . . ?
Co1 P1 Zr1 64.784(16) . . ?
N1 P1 Zr1 43.53(6) . . ?
N1 P1 Co1 107.15(7) . . ?
N1 P1 C10 109.61(11) . . ?
N1 P1 C13 109.90(11) . . ?
C10 P1 Zr1 114.54(8) . . ?
C10 P1 Co1 109.64(8) . . ?
C10 P1 C13 106.66(11) . . ?
C13 P1 Zr1 136.54(8) . . ?
C13 P1 Co1 113.84(9) . . ?
Co1 P2 Zr1 64.782(16) . . ?
N2 P2 Zr1 43.46(6) . . ?
N2 P2 Co1 107.07(6) . . ?
N2 P2 C25 108.99(11) . . ?
N2 P2 C28 110.96(10) . . ?
C25 P2 Zr1 115.20(9) . . ?
C25 P2 Co1 111.32(8) . . ?
C25 P2 C28 106.67(12) . . ?
C28 P2 Zr1 136.12(8) . . ?
C28 P2 Co1 111.85(8) . . ?
Co1 P3 Zr1 64.873(17) . . ?
N3 P3 Zr1 43.60(6) . . ?
N3 P3 Co1 107.18(6) . . ?
N3 P3 C40 110.44(11) . . ?
N3 P3 C43 109.47(11) . . ?
C40 P3 Zr1 138.12(9) . . ?
C40 P3 Co1 114.47(8) . . ?
C43 P3 Zr1 113.64(8) . . ?
C43 P3 Co1 109.29(8) . . ?
C43 P3 C40 105.93(11) . . ?
C51 O1 Zr1 179.21(15) . . ?
P1 N1 Zr1 103.62(9) . . ?
C1 N1 Zr1 129.40(15) . . ?
C1 N1 P1 126.32(15) . . ?
P2 N2 Zr1 103.75(8) . . ?
C16 N2 Zr1 129.48(14) . . ?
C16 N2 P2 125.75(14) . . ?
P3 N3 Zr1 103.47(9) . . ?
C31 N3 Zr1 128.94(15) . . ?
C31 N3 P3 126.57(15) . . ?
C46 N4 C47 178.0(4) . . ?
C2 C1 N1 120.7(2) . . ?
C8 C1 N1 120.4(2) . . ?
C8 C1 C2 118.7(2) . . ?
C1 C2 C3 123.9(2) . . ?
C4 C2 C1 118.9(3) . . ?
C4 C2 C3 117.2(3) . . ?
C2 C3 H01V 109.5 . . ?
C2 C3 H01W 109.5 . . ?
C2 C3 H01X 109.5 . . ?
H01V C3 H01W 109.5 . . ?
H01V C3 H01X 109.5 . . ?
H01W C3 H01X 109.5 . . ?
C2 C4 H026 118.4 . . ?
C5 C4 C2 123.2(3) . . ?
C5 C4 H026 118.4 . . ?
C4 C5 C6 122.4(4) . . ?
C4 C5 C7 117.5(3) . . ?
C7 C5 C6 120.1(4) . . ?
C5 C6 H02N 109.5 . . ?
C5 C6 H02O 109.5 . . ?
C5 C6 H02P 109.5 . . ?
H02N C6 H02O 109.5 . . ?
H02N C6 H02P 109.5 . . ?
H02O C6 H02P 109.5 . . ?
C5 C7 H02G 118.9 . . ?
C5 C7 C8 122.3(3) . . ?
C8 C7 H02G 118.9 . . ?
C1 C8 C9 121.8(3) . . ?
C7 C8 C1 119.3(3) . . ?
C7 C8 C9 119.0(3) . . ?
C8 C9 H8AA 109.5 . . ?
C8 C9 HJ 109.5 . . ?
C8 C9 HK 109.5 . . ?
H8AA C9 HJ 109.5 . . ?
H8AA C9 HK 109.5 . . ?
HJ C9 HK 109.5 . . ?
P1 C10 H00N 105.1 . . ?
C11 C10 P1 111.53(19) . . ?
C11 C10 H00N 105.1 . . ?
C11 C10 C12 109.9(2) . . ?
C12 C10 P1 118.87(19) . . ?
C12 C10 H00N 105.1 . . ?
C10 C11 H3AA 109.5 . . ?
C10 C11 HH 109.5 . . ?
C10 C11 HI 109.5 . . ?
H3AA C11 HH 109.5 . . ?
H3AA C11 HI 109.5 . . ?
HH C11 HI 109.5 . . ?
C10 C12 H02A 109.5 . . ?
C10 C12 H02B 109.5 . . ?
C10 C12 H02C 109.5 . . ?
H02A C12 H02B 109.5 . . ?
H02A C12 H02C 109.5 . . ?
H02B C12 H02C 109.5 . . ?
P1 C13 H00W 105.8 . . ?
C14 C13 P1 113.80(19) . . ?
C14 C13 H00W 105.8 . . ?
C14 C13 C15 108.1(2) . . ?
C15 C13 P1 116.64(19) . . ?
C15 C13 H00W 105.8 . . ?
C13 C14 H1AA 109.5 . . ?
C13 C14 HF 109.5 . . ?
C13 C14 HG 109.5 . . ?
H1AA C14 HF 109.5 . . ?
H1AA C14 HG 109.5 . . ?
HF C14 HG 109.5 . . ?
C13 C15 H01S 109.5 . . ?
C13 C15 H01T 109.5 . . ?
C13 C15 H01U 109.5 . . ?
H01S C15 H01T 109.5 . . ?
H01S C15 H01U 109.5 . . ?
H01T C15 H01U 109.5 . . ?
C17 C16 N2 120.9(2) . . ?
C23 C16 N2 120.16(19) . . ?
C23 C16 C17 118.8(2) . . ?
C16 C17 C18 123.9(2) . . ?
C19 C17 C16 118.8(2) . . ?
C19 C17 C18 117.3(2) . . ?
C17 C18 H00A 109.5 . . ?
C17 C18 H00B 109.5 . . ?
C17 C18 H00C 109.5 . . ?
H00A C18 H00B 109.5 . . ?
H00A C18 H00C 109.5 . . ?
H00B C18 H00C 109.5 . . ?
C17 C19 H00U 118.3 . . ?
C20 C19 C17 123.4(2) . . ?
C20 C19 H00U 118.3 . . ?
C19 C20 C21 121.8(3) . . ?
C19 C20 C22 117.1(2) . . ?
C22 C20 C21 121.0(3) . . ?
C20 C21 H02H 109.5 . . ?
C20 C21 H02I 109.5 . . ?
C20 C21 H02J 109.5 . . ?
H02H C21 H02I 109.5 . . ?
H02H C21 H02J 109.5 . . ?
H02I C21 H02J 109.5 . . ?
C20 C22 H00R 118.8 . . ?
C20 C22 C23 122.5(2) . . ?
C23 C22 H00R 118.8 . . ?
C16 C23 C24 122.6(2) . . ?
C22 C23 C16 119.1(2) . . ?
C22 C23 C24 118.3(2) . . ?
C23 C24 H01G 109.5 . . ?
C23 C24 H01H 109.5 . . ?
C23 C24 H01I 109.5 . . ?
H01G C24 H01H 109.5 . . ?
H01G C24 H01I 109.5 . . ?
H01H C24 H01I 109.5 . . ?
P2 C25 H00K 105.0 . . ?
C26 C25 P2 113.25(19) . . ?
C26 C25 H00K 105.0 . . ?
C26 C25 C27 109.2(2) . . ?
C27 C25 P2 118.14(18) . . ?
C27 C25 H00K 105.0 . . ?
C25 C26 H02D 109.5 . . ?
C25 C26 H02E 109.5 . . ?
C25 C26 H02F 109.5 . . ?
H02D C26 H02E 109.5 . . ?
H02D C26 H02F 109.5 . . ?
H02E C26 H02F 109.5 . . ?
C25 C27 H 109.5 . . ?
C25 C27 H01Z 109.5 . . ?
C25 C27 HA 109.5 . . ?
H C27 H01Z 109.5 . . ?
H C27 HA 109.5 . . ?
H01Z C27 HA 109.5 . . ?
P2 C28 H00S 105.9 . . ?
C29 C28 P2 112.63(18) . . ?
C29 C28 H00S 105.9 . . ?
C29 C28 C30 107.6(2) . . ?
C30 C28 P2 118.09(18) . . ?
C30 C28 H00S 105.9 . . ?
C28 C29 H9AA 109.5 . . ?
C28 C29 HL 109.5 . . ?
C28 C29 HM 109.5 . . ?
H9AA C29 HL 109.5 . . ?
H9AA C29 HM 109.5 . . ?
HL C29 HM 109.5 . . ?
C28 C30 H0AA 109.5 . . ?
C28 C30 HD 109.5 . . ?
C28 C30 HE 109.5 . . ?
H0AA C30 HD 109.5 . . ?
H0AA C30 HE 109.5 . . ?
HD C30 HE 109.5 . . ?
C32 C31 N3 121.1(2) . . ?
C38 C31 N3 119.8(2) . . ?
C38 C31 C32 118.9(2) . . ?
C31 C32 C33 124.1(2) . . ?
C34 C32 C31 119.0(2) . . ?
C34 C32 C33 116.9(2) . . ?
C32 C33 H01J 109.5 . . ?
C32 C33 H01K 109.5 . . ?
C32 C33 H01L 109.5 . . ?
H01J C33 H01K 109.5 . . ?
H01J C33 H01L 109.5 . . ?
H01K C33 H01L 109.5 . . ?
C32 C34 H0BA 118.7 . . ?
C35 C34 C32 122.7(3) . . ?
C35 C34 H0BA 118.7 . . ?
C34 C35 C36 121.7(3) . . ?
C34 C35 C37 117.7(3) . . ?
C37 C35 C36 120.6(3) . . ?
C35 C36 H02K 109.5 . . ?
C35 C36 H02L 109.5 . . ?
C35 C36 H02M 109.5 . . ?
H02K C36 H02L 109.5 . . ?
H02K C36 H02M 109.5 . . ?
H02L C36 H02M 109.5 . . ?
C35 C37 H2BA 118.6 . . ?
C35 C37 C38 122.8(3) . . ?
C38 C37 H2BA 118.6 . . ?
C31 C38 C39 122.6(2) . . ?
C37 C38 C31 118.8(2) . . ?
C37 C38 C39 118.6(2) . . ?
C38 C39 H01P 109.5 . . ?
C38 C39 H01Q 109.5 . . ?
C38 C39 H01R 109.5 . . ?
H01P C39 H01Q 109.5 . . ?
H01P C39 H01R 109.5 . . ?
H01Q C39 H01R 109.5 . . ?
P3 C40 H00H 106.0 . . ?
C41 C40 P3 112.81(17) . . ?
C41 C40 H00H 106.0 . . ?
C41 C40 C42 108.1(2) . . ?
C42 C40 P3 117.04(17) . . ?
C42 C40 H00H 106.0 . . ?
C40 C41 H01M 109.5 . . ?
C40 C41 H01N 109.5 . . ?
C40 C41 H01O 109.5 . . ?
H01M C41 H01N 109.5 . . ?
H01M C41 H01O 109.5 . . ?
H01N C41 H01O 109.5 . . ?
C40 C42 H01 109.5 . . ?
C40 C42 HB 109.5 . . ?
C40 C42 HC 109.5 . . ?
H01 C42 HB 109.5 . . ?
H01 C42 HC 109.5 . . ?
HB C42 HC 109.5 . . ?
P3 C43 H00G 105.2 . . ?
C44 C43 P3 112.33(18) . . ?
C44 C43 H00G 105.2 . . ?
C45 C43 P3 118.28(18) . . ?
C45 C43 H00G 105.2 . . ?
C45 C43 C44 109.6(2) . . ?
C43 C44 H01A 109.5 . . ?
C43 C44 H01B 109.5 . . ?
C43 C44 H01C 109.5 . . ?
H01A C44 H01B 109.5 . . ?
H01A C44 H01C 109.5 . . ?
H01B C44 H01C 109.5 . . ?
C43 C45 H01D 109.5 . . ?
C43 C45 H01E 109.5 . . ?
C43 C45 H01F 109.5 . . ?
H01D C45 H01E 109.5 . . ?
H01D C45 H01F 109.5 . . ?
H01E C45 H01F 109.5 . . ?
N4 C46 Co1 178.7(3) . . ?
N4 C47 C48A 107.4(5) . . ?
N4 C47 C50A 101.5(5) . . ?
N4 C47 C48 102.4(5) . . ?
N4 C47 C50 103.3(5) . . ?
C48A C47 C50A 104.4(7) . . ?
C49A C47 N4 113.9(6) . . ?
C49A C47 C48A 113.4(8) . . ?
C49A C47 C50A 115.1(8) . . ?
C49 C47 N4 116.4(6) . . ?
C49 C47 C48 112.6(8) . . ?
C49 C47 C50 116.8(8) . . ?
C50 C47 C48 103.5(7) . . ?
O1 C51 C52 108.51(18) . . ?
O1 C51 C58 108.67(18) . . ?
O1 C51 C64 109.23(18) . . ?
C52 C51 C64 109.16(19) . . ?
C58 C51 C52 111.11(19) . . ?
C58 C51 C64 110.11(19) . . ?
C53 C52 C51 123.1(2) . . ?
C53 C52 C57 118.1(2) . . ?
C57 C52 C51 118.8(2) . . ?
C52 C53 H010 119.6 . . ?
C52 C53 C54 120.8(3) . . ?
C54 C53 H010 119.6 . . ?
C53 C54 H4AA 119.7 . . ?
C55 C54 C53 120.6(3) . . ?
C55 C54 H4AA 119.7 . . ?
C54 C55 H1BA 120.3 . . ?
C54 C55 C56 119.5(3) . . ?
C56 C55 H1BA 120.3 . . ?
C55 C56 H022 119.8 . . ?
C55 C56 C57 120.4(3) . . ?
C57 C56 H022 119.8 . . ?
C52 C57 C56 120.6(3) . . ?
C52 C57 H016 119.7 . . ?
C56 C57 H016 119.7 . . ?
C59 C58 C51 123.4(2) . . ?
C59 C58 C63 117.9(2) . . ?
C63 C58 C51 118.6(2) . . ?
C58 C59 H00T 119.6 . . ?
C58 C59 C60 120.8(3) . . ?
C60 C59 H00T 119.6 . . ?
C59 C60 H2AA 119.7 . . ?
C61 C60 C59 120.6(3) . . ?
C61 C60 H2AA 119.7 . . ?
C60 C61 H027 120.2 . . ?
C60 C61 C62 119.6(3) . . ?
C62 C61 H027 120.2 . . ?
C61 C62 H6AA 120.0 . . ?
C61 C62 C63 120.1(3) . . ?
C63 C62 H6AA 120.0 . . ?
C58 C63 H00Q 119.5 . . ?
C62 C63 C58 121.1(3) . . ?
C62 C63 H00Q 119.5 . . ?
C65 C64 C51 123.1(2) . . ?
C69 C64 C51 119.2(2) . . ?
C69 C64 C65 117.6(2) . . ?
C64 C65 H01Y 119.6 . . ?
C64 C65 C66 120.9(3) . . ?
C66 C65 H01Y 119.6 . . ?
C65 C66 H029 119.7 . . ?
C67 C66 C65 120.5(3) . . ?
C67 C66 H029 119.7 . . ?
C66 C67 H5AA 120.1 . . ?
C66 C67 C68 119.7(3) . . ?
C68 C67 H5AA 120.1 . . ?
C67 C68 H7AA 120.2 . . ?
C67 C68 C69 119.7(3) . . ?
C69 C68 H7AA 120.2 . . ?
C64 C69 H013 119.2 . . ?
C68 C69 C64 121.6(3) . . ?
C68 C69 H013 119.2 . . ?
C47 C48A H3AB 109.5 . . ?
C47 C48A H3AC 109.5 . . ?
C47 C48A H3AD 109.5 . . ?
H3AB C48A H3AC 109.5 . . ?
H3AB C48A H3AD 109.5 . . ?
H3AC C48A H3AD 109.5 . . ?
C47 C49A H4AB 109.5 . . ?
C47 C49A H4AC 109.5 . . ?
C47 C49A H4AD 109.5 . . ?
H4AB C49A H4AC 109.5 . . ?
H4AB C49A H4AD 109.5 . . ?
H4AC C49A H4AD 109.5 . . ?
C47 C50A H2AB 109.5 . . ?
C47 C50A H2AC 109.5 . . ?
C47 C50A H2AD 109.5 . . ?
H2AB C50A H2AC 109.5 . . ?
H2AB C50A H2AD 109.5 . . ?
H2AC C50A H2AD 109.5 . . ?
C71 C70 C75 114.9(3) . . ?
C71 C70 B1 122.8(2) . . ?
C75 C70 B1 122.3(3) . . ?
C70 C71 H00V 118.6 . . ?
C70 C71 C72 122.7(3) . . ?
C72 C71 H00V 118.6 . . ?
C71 C72 H4BA 119.9 . . ?
C73 C72 C71 120.3(3) . . ?
C73 C72 H4BA 119.9 . . ?
C72 C73 H02X 120.6 . . ?
C74 C73 C72 118.8(3) . . ?
C74 C73 H02X 120.6 . . ?
C73 C74 H6BA 120.1 . . ?
C73 C74 C75 119.8(3) . . ?
C75 C74 H6BA 120.1 . . ?
C70 C75 H02 118.2 . . ?
C74 C75 C70 123.6(3) . . ?
C74 C75 H02 118.2 . . ?
C77 C76 C81 113.6(3) . . ?
C77 C76 B1 121.7(2) . . ?
C81 C76 B1 124.6(3) . . ?
C76 C77 H025 118.0 . . ?
C78 C77 C76 124.0(3) . . ?
C78 C77 H025 118.0 . . ?
C77 C78 H02Y 120.4 . . ?
C79 C78 C77 119.3(4) . . ?
C79 C78 H02Y 120.4 . . ?
C78 C79 H02W 120.3 . . ?
C80 C79 C78 119.3(3) . . ?
C80 C79 H02W 120.3 . . ?
C79 C80 H023 119.3 . . ?
C79 C80 C81 121.4(3) . . ?
C81 C80 H023 119.3 . . ?
C76 C81 H015 118.8 . . ?
C80 C81 C76 122.4(3) . . ?
C80 C81 H015 118.8 . . ?
C83 C82 C87 114.2(3) . . ?
C83 C82 B1 122.4(3) . . ?
C87 C82 B1 123.1(3) . . ?
C82 C83 H021 118.2 . . ?
C84 C83 C82 123.6(3) . . ?
C84 C83 H021 118.2 . . ?
C83 C84 H02Z 120.1 . . ?
C85 C84 C83 119.8(3) . . ?
C85 C84 H02Z 120.1 . . ?
C84 C85 H02V 120.5 . . ?
C86 C85 C84 119.0(3) . . ?
C86 C85 H02V 120.5 . . ?
C85 C86 H5BA 119.8 . . ?
C85 C86 C87 120.4(3) . . ?
C87 C86 H5BA 119.8 . . ?
C82 C87 H3BA 118.5 . . ?
C86 C87 C82 123.0(3) . . ?
C86 C87 H3BA 118.5 . . ?
C70 B1 C76 109.6(2) . . ?
C70 B1 C82 107.7(2) . . ?
C70 B1 C88A 113.2(4) . . ?
C76 B1 C82 109.0(2) . . ?
C76 B1 C88A 110.5(3) . . ?
C82 B1 C88A 106.6(3) . . ?
C88 B1 C70 107.2(4) . . ?
C88 B1 C76 112.4(4) . . ?
C88 B1 C82 110.8(4) . . ?
C89A C88A B1 116.4(5) . . ?
C89A C88A C93A 120.0 . . ?
C93A C88A B1 123.6(5) . . ?
C88A C89A H3AE 120.0 . . ?
C90A C89A C88A 120.0 . . ?
C90A C89A H3AE 120.0 . . ?
C89A C90A H4AE 120.0 . . ?
C89A C90A C91A 120.0 . . ?
C91A C90A H4AE 120.0 . . ?
C90A C91A H5AB 120.0 . . ?
C92A C91A C90A 120.0 . . ?
C92A C91A H5AB 120.0 . . ?
C91A C92A H6AB 120.0 . . ?
C91A C92A C93A 120.0 . . ?
C93A C92A H6AB 120.0 . . ?
C88A C93A H7AB 120.0 . . ?
C92A C93A C88A 120.0 . . ?
C92A C93A H7AB 120.0 . . ?
C47 C48 H4A 109.5 . . ?
C47 C48 H4C 109.5 . . ?
C47 C48 H4B 109.5 . . ?
H4A C48 H4C 109.5 . . ?
H4A C48 H4B 109.5 . . ?
H4C C48 H4B 109.5 . . ?
C47 C49 H3B 109.5 . . ?
C47 C49 H3A 109.5 . . ?
C47 C49 H3C 109.5 . . ?
H3B C49 H3A 109.5 . . ?
H3B C49 H3C 109.5 . . ?
H3A C49 H3C 109.5 . . ?
C47 C50 H2A 109.5 . . ?
C47 C50 H2B 109.5 . . ?
C47 C50 H2C 109.5 . . ?
H2A C50 H2B 109.5 . . ?
H2A C50 H2C 109.5 . . ?
H2B C50 H2C 109.5 . . ?
C89 C88 B1 127.5(8) . . ?
C89 C88 C93 111.4(6) . . ?
C93 C88 B1 120.9(7) . . ?
C88 C89 H02Q 116.3 . . ?
C90 C89 C88 127.3(7) . . ?
C90 C89 H02Q 116.3 . . ?
C89 C90 H02S 120.5 . . ?
C91 C90 C89 119.0(7) . . ?
C91 C90 H02S 120.5 . . ?
C90 C91 H02R 119.9 . . ?
C90 C91 C92 120.2(7) . . ?
C92 C91 H02R 119.9 . . ?
C91 C92 H02T 120.1 . . ?
C91 C92 C93 119.7(7) . . ?
C93 C92 H02T 120.1 . . ?
C88 C93 H02U 118.8 . . ?
C92 C93 C88 122.4(7) . . ?
C92 C93 H02U 118.8 . . ?

loop_
_geom_bond_atom_site_label_1
_geom_bond_atom_site_label_2
_geom_bond_distance
_geom_bond_site_symmetry_2
_geom_bond_publ_flag
Zr1 Co1 2.9212(4) . ?
Zr1 P1 3.0293(6) . ?
Zr1 P2 3.0268(6) . ?
Zr1 P3 3.0245(6) . ?
Zr1 O1 1.9301(15) . ?
Zr1 N1 2.1470(18) . ?
Zr1 N2 2.1433(17) . ?
Zr1 N3 2.1446(18) . ?
Co1 P1 2.3015(7) . ?
Co1 P2 2.3068(6) . ?
Co1 P3 2.3017(7) . ?
Co1 C46 1.960(3) . ?
P1 N1 1.690(2) . ?
P1 C10 1.860(2) . ?
P1 C13 1.867(2) . ?
P2 N2 1.6876(19) . ?
P2 C25 1.855(2) . ?
P2 C28 1.872(2) . ?
P3 N3 1.691(2) . ?
P3 C40 1.869(2) . ?
P3 C43 1.854(2) . ?
O1 C51 1.443(3) . ?
N1 C1 1.440(3) . ?
N2 C16 1.454(3) . ?
N3 C31 1.452(3) . ?
N4 C46 1.130(3) . ?
N4 C47 1.457(4) . ?
C1 C2 1.408(4) . ?
C1 C8 1.401(4) . ?
C2 C3 1.496(4) . ?
C2 C4 1.390(4) . ?
C3 H01V 0.9800 . ?
C3 H01W 0.9800 . ?
C3 H01X 0.9800 . ?
C4 H026 0.9500 . ?
C4 C5 1.362(5) . ?
C5 C6 1.519(5) . ?
C5 C7 1.379(5) . ?
C6 H02N 0.9800 . ?
C6 H02O 0.9800 . ?
C6 H02P 0.9800 . ?
C7 H02G 0.9500 . ?
C7 C8 1.397(4) . ?
C8 C9 1.499(4) . ?
C9 H8AA 0.9800 . ?
C9 HJ 0.9800 . ?
C9 HK 0.9800 . ?
C10 H00N 1.0000 . ?
C10 C11 1.520(4) . ?
C10 C12 1.533(4) . ?
C11 H3AA 0.9800 . ?
C11 HH 0.9800 . ?
C11 HI 0.9800 . ?
C12 H02A 0.9800 . ?
C12 H02B 0.9800 . ?
C12 H02C 0.9800 . ?
C13 H00W 1.0000 . ?
C13 C14 1.525(4) . ?
C13 C15 1.538(4) . ?
C14 H1AA 0.9800 . ?
C14 HF 0.9800 . ?
C14 HG 0.9800 . ?
C15 H01S 0.9800 . ?
C15 H01T 0.9800 . ?
C15 H01U 0.9800 . ?
C16 C17 1.407(3) . ?
C16 C23 1.405(3) . ?
C17 C18 1.499(3) . ?
C17 C19 1.387(3) . ?
C18 H00A 0.9800 . ?
C18 H00B 0.9800 . ?
C18 H00C 0.9800 . ?
C19 H00U 0.9500 . ?
C19 C20 1.371(4) . ?
C20 C21 1.517(4) . ?
C20 C22 1.380(4) . ?
C21 H02H 0.9800 . ?
C21 H02I 0.9800 . ?
C21 H02J 0.9800 . ?
C22 H00R 0.9500 . ?
C22 C23 1.394(3) . ?
C23 C24 1.494(3) . ?
C24 H01G 0.9800 . ?
C24 H01H 0.9800 . ?
C24 H01I 0.9800 . ?
C25 H00K 1.0000 . ?
C25 C26 1.519(4) . ?
C25 C27 1.530(3) . ?
C26 H02D 0.9800 . ?
C26 H02E 0.9800 . ?
C26 H02F 0.9800 . ?
C27 H 0.9800 . ?
C27 H01Z 0.9800 . ?
C27 HA 0.9800 . ?
C28 H00S 1.0000 . ?
C28 C29 1.530(4) . ?
C28 C30 1.535(3) . ?
C29 H9AA 0.9800 . ?
C29 HL 0.9800 . ?
C29 HM 0.9800 . ?
C30 H0AA 0.9800 . ?
C30 HD 0.9800 . ?
C30 HE 0.9800 . ?
C31 C32 1.405(3) . ?
C31 C38 1.401(3) . ?
C32 C33 1.499(4) . ?
C32 C34 1.386(4) . ?
C33 H01J 0.9800 . ?
C33 H01K 0.9800 . ?
C33 H01L 0.9800 . ?
C34 H0BA 0.9500 . ?
C34 C35 1.366(4) . ?
C35 C36 1.523(4) . ?
C35 C37 1.367(4) . ?
C36 H02K 0.9800 . ?
C36 H02L 0.9800 . ?
C36 H02M 0.9800 . ?
C37 H2BA 0.9500 . ?
C37 C38 1.391(4) . ?
C38 C39 1.493(4) . ?
C39 H01P 0.9800 . ?
C39 H01Q 0.9800 . ?
C39 H01R 0.9800 . ?
C40 H00H 1.0000 . ?
C40 C41 1.526(4) . ?
C40 C42 1.534(3) . ?
C41 H01M 0.9800 . ?
C41 H01N 0.9800 . ?
C41 H01O 0.9800 . ?
C42 H01 0.9800 . ?
C42 HB 0.9800 . ?
C42 HC 0.9800 . ?
C43 H00G 1.0000 . ?
C43 C44 1.530(4) . ?
C43 C45 1.525(3) . ?
C44 H01A 0.9800 . ?
C44 H01B 0.9800 . ?
C44 H01C 0.9800 . ?
C45 H01D 0.9800 . ?
C45 H01E 0.9800 . ?
C45 H01F 0.9800 . ?
C47 C48A 1.529(13) . ?
C47 C49A 1.407(14) . ?
C47 C50A 1.627(13) . ?
C47 C48 1.633(13) . ?
C47 C49 1.349(12) . ?
C47 C50 1.581(13) . ?
C51 C52 1.545(3) . ?
C51 C58 1.542(3) . ?
C51 C64 1.547(3) . ?
C52 C53 1.380(4) . ?
C52 C57 1.387(4) . ?
C53 H010 0.9500 . ?
C53 C54 1.389(4) . ?
C54 H4AA 0.9500 . ?
C54 C55 1.363(4) . ?
C55 H1BA 0.9500 . ?
C55 C56 1.371(4) . ?
C56 H022 0.9500 . ?
C56 C57 1.392(4) . ?
C57 H016 0.9500 . ?
C58 C59 1.381(4) . ?
C58 C63 1.390(4) . ?
C59 H00T 0.9500 . ?
C59 C60 1.388(4) . ?
C60 H2AA 0.9500 . ?
C60 C61 1.362(5) . ?
C61 H027 0.9500 . ?
C61 C62 1.379(4) . ?
C62 H6AA 0.9500 . ?
C62 C63 1.380(4) . ?
C63 H00Q 0.9500 . ?
C64 C65 1.382(4) . ?
C64 C69 1.381(4) . ?
C65 H01Y 0.9500 . ?
C65 C66 1.383(4) . ?
C66 H029 0.9500 . ?
C66 C67 1.361(5) . ?
C67 H5AA 0.9500 . ?
C67 C68 1.373(4) . ?
C68 H7AA 0.9500 . ?
C68 C69 1.380(4) . ?
C69 H013 0.9500 . ?
C48A H3AB 0.9800 . ?
C48A H3AC 0.9800 . ?
C48A H3AD 0.9800 . ?
C49A H4AB 0.9800 . ?
C49A H4AC 0.9800 . ?
C49A H4AD 0.9800 . ?
C50A H2AB 0.9800 . ?
C50A H2AC 0.9800 . ?
C50A H2AD 0.9800 . ?
C70 C71 1.372(4) . ?
C70 C75 1.394(4) . ?
C70 B1 1.643(4) . ?
C71 H00V 0.9500 . ?
C71 C72 1.390(4) . ?
C72 H4BA 0.9500 . ?
C72 C73 1.372(5) . ?
C73 H02X 0.9500 . ?
C73 C74 1.369(5) . ?
C74 H6BA 0.9500 . ?
C74 C75 1.372(5) . ?
C75 H02 0.9500 . ?
C76 C77 1.392(4) . ?
C76 C81 1.402(4) . ?
C76 B1 1.646(4) . ?
C77 H025 0.9500 . ?
C77 C78 1.387(5) . ?
C78 H02Y 0.9500 . ?
C78 C79 1.361(5) . ?
C79 H02W 0.9500 . ?
C79 C80 1.349(5) . ?
C80 H023 0.9500 . ?
C80 C81 1.378(4) . ?
C81 H015 0.9500 . ?
C82 C83 1.393(4) . ?
C82 C87 1.401(4) . ?
C82 B1 1.654(4) . ?
C83 H021 0.9500 . ?
C83 C84 1.380(4) . ?
C84 H02Z 0.9500 . ?
C84 C85 1.377(5) . ?
C85 H02V 0.9500 . ?
C85 C86 1.366(5) . ?
C86 H5BA 0.9500 . ?
C86 C87 1.382(4) . ?
C87 H3BA 0.9500 . ?
B1 C88A 1.713(6) . ?
B1 C88 1.581(8) . ?
C88A C89A 1.3900 . ?
C88A C93A 1.3900 . ?
C89A H3AE 0.9500 . ?
C89A C90A 1.3900 . ?
C90A H4AE 0.9500 . ?
C90A C91A 1.3900 . ?
C91A H5AB 0.9500 . ?
C91A C92A 1.3900 . ?
C92A H6AB 0.9500 . ?
C92A C93A 1.3900 . ?
C93A H7AB 0.9500 . ?
C48 H4A 0.9800 . ?
C48 H4C 0.9800 . ?
C48 H4B 0.9800 . ?
C49 H3B 0.9800 . ?
C49 H3A 0.9800 . ?
C49 H3C 0.9800 . ?
C50 H2A 0.9800 . ?
C50 H2B 0.9800 . ?
C50 H2C 0.9800 . ?
C88 C89 1.400(9) . ?
C88 C93 1.445(9) . ?
C89 H02Q 0.9500 . ?
C89 C90 1.381(9) . ?
C90 H02S 0.9500 . ?
C90 C91 1.344(9) . ?
C91 H02R 0.9500 . ?
C91 C92 1.396(9) . ?
C92 H02T 0.9500 . ?
C92 C93 1.414(9) . ?
C93 H02U 0.9500 . ?

loop_
_smtbx_masks_void_nr
_smtbx_masks_void_average_x
_smtbx_masks_void_average_y
_smtbx_masks_void_average_z
_smtbx_masks_void_volume
_smtbx_masks_void_count_electrons
_smtbx_masks_void_content
1 0.000 0.000 0.000 308.5 3.1 ?
2 0.179 0.184 0.595 10.3 0.0 ?
3 0.500 0.500 0.500 387.6 27.9 ?
4 0.821 0.816 0.405 10.3 0.0 ?
